data_2204568
loop_
_publ_author_name
'Shu-Sheng Zhang'
'Bo Yang'
'Ji-Zhi Li'
'Qing Liu'
'Xue-Mei Li'
'Kui Jiao'
'M. Kassim'
'Yamin, Bohari. M.'

_publ_section_title
;4-Methoxybenzaldehyde
 4-(2,3,4,6-tetra-<i>O</i>-acetyl-\b-<small>D</small>-glucopyranosyl)thiosemicarbazone
;
_journal_issue 11
_journal_name_full 'Acta Crystallographica Section E'
_journal_page_first o2050
_journal_page_last o2052
_journal_paper_doi 10.1107/S1600536804025589
_journal_volume 60
_journal_year 2004
_chemical_formula_iupac 'C23 H29 N3 O10 S'
_chemical_formula_moiety 'C23 H29 N3 O10 S'
_chemical_formula_sum 'C23 H29 N3 O10 S'
_chemical_formula_weight 539.55
_chemical_name_systematic
;
4-Methoxybenzaldehyde
4-(2,3,4,6-tetra-O-acetyl-\b-D-glucopyranosyl)thiosemicarbazone
;
_space_group_IT_number 19
_symmetry_cell_setting orthorhombic
_symmetry_space_group_name_Hall 'P 2ac 2ab'
_symmetry_space_group_name_H-M 'P 21 21 21'
_atom_sites_solution_hydrogens geom
_atom_sites_solution_primary direct
_atom_sites_solution_secondary difmap
_audit_creation_method SHELXL-97
_cell_angle_alpha 90.00
_cell_angle_beta 90.00
_cell_angle_gamma 90.00
_cell_formula_units_Z 4
_cell_length_a 8.7678(5)
_cell_length_b 17.6042(9)
_cell_length_c 17.9730(9)
_cell_measurement_reflns_used 6318
_cell_measurement_temperature 293(2)
_cell_measurement_theta_max 27.43
_cell_measurement_theta_min 1.5
_cell_volume 2774.1(3)
_computing_cell_refinement 'SAINT (Siemens, 1996)'
_computing_data_collection 'SMART (Siemens, 1996)'
_computing_data_reduction SAINT
_computing_molecular_graphics SHELXTL
_computing_publication_material
;
SHELXTL, PARST (Nardelli, 1995) and PLATON (Spek, 1990)
;
_computing_structure_refinement SHELXTL
_computing_structure_solution 'SHELXTL (Sheldrick, 1997)'
_diffrn_ambient_temperature 293(2)
_diffrn_detector_area_resol_mean 8.33
_diffrn_measured_fraction_theta_full 0.998
_diffrn_measured_fraction_theta_max 0.998
_diffrn_measurement_device_type
;
Siemens SMART CCD area-detector
;
_diffrn_measurement_method \w
_diffrn_radiation_monochromator graphite
_diffrn_radiation_source 'fine-focus sealed tube'
_diffrn_radiation_type MoK\a
_diffrn_radiation_wavelength 0.71073
_diffrn_reflns_av_R_equivalents 0.0777
_diffrn_reflns_av_sigmaI/netI 0.0734
_diffrn_reflns_limit_h_max 11
_diffrn_reflns_limit_h_min -11
_diffrn_reflns_limit_k_max 22
_diffrn_reflns_limit_k_min -22
_diffrn_reflns_limit_l_max 23
_diffrn_reflns_limit_l_min -23
_diffrn_reflns_number 35973
_diffrn_reflns_theta_full 27.43
_diffrn_reflns_theta_max 27.43
_diffrn_reflns_theta_min 1.62
_diffrn_standards_number 0
_exptl_absorpt_coefficient_mu 0.173
_exptl_absorpt_correction_T_max 0.9779
_exptl_absorpt_correction_T_min 0.9597
_exptl_absorpt_correction_type multi-scan
_exptl_absorpt_process_details '(SADABS; Sheldrick, 1996)'
_exptl_crystal_colour yellow
_exptl_crystal_density_diffrn 1.292
_exptl_crystal_density_method 'not measured'
_exptl_crystal_description needle
_exptl_crystal_F_000 1136
_exptl_crystal_size_max 0.24
_exptl_crystal_size_mid 0.14
_exptl_crystal_size_min 0.13
_refine_diff_density_max 0.230
_refine_diff_density_min -0.195
_refine_ls_abs_structure_details 'Flack (1983), 2757 Friedel pairs'
_refine_ls_abs_structure_Flack 0.14(15)
_refine_ls_extinction_coef 0.0038(12)
_refine_ls_extinction_expression Fc^*^=kFc[1+0.001xFc^2^\l^3^/sin(2\q)]^-1/4^
_refine_ls_extinction_method SHELXTL
_refine_ls_goodness_of_fit_ref 0.977
_refine_ls_hydrogen_treatment constr
_refine_ls_matrix_type full
_refine_ls_number_parameters 345
_refine_ls_number_reflns 6318
_refine_ls_number_restraints 0
_refine_ls_restrained_S_all 0.977
_refine_ls_R_factor_all 0.1674
_refine_ls_R_factor_gt 0.0722
_refine_ls_shift/su_max 0.001
_refine_ls_shift/su_mean 0.000
_refine_ls_structure_factor_coef Fsqd
_refine_ls_weighting_details 'calc w = 1/[\s^2^(Fo^2^)+(0.1011P)^2^] where P = (Fo^2^+2Fc^2^)/3'
_refine_ls_weighting_scheme calc
_refine_ls_wR_factor_gt 0.1755
_refine_ls_wR_factor_ref 0.2164
_reflns_number_gt 2708
_reflns_number_total 6318
_reflns_threshold_expression I>2\s(I)
_cod_data_source_file sj6012.cif
_cod_data_source_block I
_cod_database_code 2204568
_cod_database_fobs_code 2204568

loop_
_symmetry_equiv_pos_as_xyz
'x, y, z'
'-x+1/2, -y, z+1/2'
'-x, y+1/2, -z+1/2'
'x+1/2, -y+1/2, -z'

loop_
_atom_site_label
_atom_site_fract_x
_atom_site_fract_y
_atom_site_fract_z
_atom_site_U_iso_or_equiv
_atom_site_adp_type
_atom_site_calc_flag
_atom_site_refinement_flags
_atom_site_occupancy
_atom_site_disorder_assembly
_atom_site_disorder_group
_atom_site_type_symbol
S1 0.96370(16) 0.38143(9) 0.06817(9) 0.0923(5) Uani d . 1 . . S
O1 1.4731(7) 0.3133(3) -0.4414(3) 0.1487(19) Uani d . 1 . . O
O2 0.9360(4) 0.12949(17) -0.04639(18) 0.0749(8) Uani d . 1 . . O
O3 1.0695(5) 0.1727(2) -0.14322(19) 0.0918(11) Uani d . 1 . . O
O4 1.0681(4) 0.00243(19) 0.01965(19) 0.0823(10) Uani d . 1 . . O
O5 0.8284(5) -0.0297(2) 0.0493(3) 0.1244(15) Uani d . 1 . . O
O6 1.1528(4) 0.0244(2) 0.1703(2) 0.0945(11) Uani d . 1 . . O
O7 1.3856(6) -0.0244(3) 0.1546(3) 0.144(2) Uani d . 1 . . O
O8 1.1897(4) 0.21454(18) 0.09354(17) 0.0735(9) Uani d . 1 . . O
O9 1.2553(5) 0.2345(2) 0.2510(2) 0.1129(14) Uani d . 1 A . O
O10A 1.422(3) 0.2141(16) 0.3329(8) 0.148(10) Uani d P 0.47(4) A 1 O
O10B 1.310(4) 0.1650(16) 0.3437(8) 0.197(12) Uani d P 0.53(4) A 2 O
N1 1.1675(5) 0.3605(2) -0.1238(3) 0.0782(11) Uani d . 1 . . N
N2 1.0978(5) 0.3907(2) -0.0632(3) 0.0856(12) Uani d . 1 . . N
H2A 1.0799 0.4388 -0.0618 0.103 Uiso calc R 1 . . H
N3 1.0968(4) 0.2719(2) -0.0134(2) 0.0744(11) Uani d . 1 . . N
H3A 1.1435 0.2597 -0.0537 0.089 Uiso calc R 1 . . H
C1 1.2775(6) 0.3829(3) -0.2417(3) 0.0818(14) Uani d . 1 . . C
C2 1.3510(6) 0.4362(4) -0.2872(4) 0.0956(17) Uani d . 1 . . C
H2B 1.3530 0.4869 -0.2725 0.115 Uiso calc R 1 . . H
C3 1.4205(8) 0.4156(4) -0.3530(4) 0.106(2) Uani d . 1 . . C
H3B 1.4709 0.4517 -0.3817 0.127 Uiso calc R 1 . . H
C4 1.4143(8) 0.3408(4) -0.3759(4) 0.109(2) Uani d . 1 . . C
C5 1.3387(9) 0.2871(4) -0.3332(4) 0.122(2) Uani d . 1 . . C
H5A 1.3314 0.2371 -0.3495 0.146 Uiso calc R 1 . . H
C6 1.2736(7) 0.3086(4) -0.2656(4) 0.0999(18) Uani d . 1 . . C
H6A 1.2266 0.2721 -0.2361 0.120 Uiso calc R 1 . . H
C7 1.5499(10) 0.3682(6) -0.4889(4) 0.165(3) Uani d . 1 . . C
H7A 1.5881 0.3431 -0.5325 0.248 Uiso calc R 1 . . H
H7B 1.6332 0.3908 -0.4622 0.248 Uiso calc R 1 . . H
H7C 1.4790 0.4071 -0.5034 0.248 Uiso calc R 1 . . H
C8 1.2051(6) 0.4082(3) -0.1744(3) 0.0861(16) Uani d . 1 . . C
H8A 1.1854 0.4596 -0.1675 0.103 Uiso calc R 1 . . H
C9 1.0550(6) 0.3456(3) -0.0038(3) 0.0737(13) Uani d . 1 . . C
C10 1.0674(6) 0.2135(3) 0.0402(3) 0.0696(12) Uani d . 1 . . C
H10B 0.9695 0.2225 0.0650 0.084 Uiso calc R 1 . . H
C11 1.0664(6) 0.1368(3) 0.0011(3) 0.0755(13) Uani d . 1 . . C
H11A 1.1600 0.1306 -0.0281 0.091 Uiso calc R 1 . . H
C12 1.0547(6) 0.0746(3) 0.0579(3) 0.0719(12) Uani d . 1 . . C
H12A 0.9554 0.0774 0.0828 0.086 Uiso calc R 1 . . H
C13 1.1799(6) 0.0812(3) 0.1148(3) 0.0807(14) Uani d . 1 . . C
H13A 1.2797 0.0735 0.0914 0.097 Uiso calc R 1 . . H
C14 1.1718(6) 0.1588(3) 0.1505(3) 0.0799(14) Uani d . 1 . . C
H14A 1.0724 0.1652 0.1746 0.096 Uiso calc R 1 . . H
C15 0.9591(7) 0.1400(3) -0.1208(3) 0.0816(14) Uani d . 1 . . C
C16 0.8346(7) 0.1080(4) -0.1637(3) 0.111(2) Uani d . 1 . . C
H16A 0.8530 0.1162 -0.2157 0.167 Uiso calc R 1 . . H
H16B 0.7408 0.1322 -0.1497 0.167 Uiso calc R 1 . . H
H16C 0.8276 0.0545 -0.1540 0.167 Uiso calc R 1 . . H
C17 0.9455(8) -0.0438(3) 0.0185(4) 0.0976(17) Uani d . 1 . . C
C18 0.9758(8) -0.1110(4) -0.0278(5) 0.132(3) Uani d . 1 . . C
H18A 0.8862 -0.1423 -0.0295 0.199 Uiso calc R 1 . . H
H18B 1.0588 -0.1393 -0.0069 0.199 Uiso calc R 1 . . H
H18C 1.0020 -0.0951 -0.0773 0.199 Uiso calc R 1 . . H
C19 1.2627(10) -0.0268(4) 0.1840(4) 0.111(2) Uani d . 1 . . C
C20 1.2114(10) -0.0806(4) 0.2431(5) 0.152(3) Uani d . 1 . . C
H20A 1.2906 -0.1169 0.2528 0.228 Uiso calc R 1 . . H
H20B 1.1212 -0.1066 0.2268 0.228 Uiso calc R 1 . . H
H20C 1.1893 -0.0528 0.2878 0.228 Uiso calc R 1 . . H
C21 1.2962(7) 0.1706(4) 0.2063(3) 0.0975(17) Uani d . 1 . . C
H21A 1.3075 0.1258 0.2372 0.117 Uiso calc R 1 . . H
H21B 1.3922 0.1801 0.1812 0.117 Uiso calc R 1 . . H
C22 1.3030(16) 0.2386(7) 0.3205(5) 0.149(3) Uani d . 1 . . C
C23 1.2555(13) 0.3067(7) 0.3606(5) 0.198(5) Uani d . 1 A . C
H23A 1.2602 0.3497 0.3278 0.297 Uiso calc R 1 . . H
H23B 1.3222 0.3149 0.4022 0.297 Uiso calc R 1 . . H
H23C 1.1529 0.3003 0.3781 0.297 Uiso calc R 1 . . H

loop_
_atom_site_aniso_label
_atom_site_aniso_U_11
_atom_site_aniso_U_22
_atom_site_aniso_U_33
_atom_site_aniso_U_12
_atom_site_aniso_U_13
_atom_site_aniso_U_23
S1 0.0881(9) 0.0881(9) 0.1005(10) 0.0086(8) -0.0044(8) -0.0186(8)
O1 0.179(5) 0.153(4) 0.114(4) 0.010(4) 0.031(4) 0.014(4)
O2 0.0684(19) 0.072(2) 0.085(2) -0.0090(16) -0.0012(18) -0.0031(17)
O3 0.094(3) 0.101(3) 0.080(2) -0.008(2) 0.008(2) -0.004(2)
O4 0.073(2) 0.076(2) 0.098(2) -0.0035(18) 0.0134(19) -0.0062(18)
O5 0.106(3) 0.085(3) 0.182(4) -0.018(2) 0.034(3) -0.025(3)
O6 0.096(3) 0.094(3) 0.094(3) 0.013(2) 0.009(2) 0.017(2)
O7 0.122(4) 0.125(4) 0.186(5) 0.031(3) -0.001(4) 0.043(4)
O8 0.071(2) 0.081(2) 0.0687(19) -0.0057(17) -0.0032(17) 0.0036(17)
O9 0.153(4) 0.108(3) 0.078(3) -0.010(3) -0.021(3) -0.006(2)
O10A 0.134(14) 0.206(19) 0.105(8) 0.018(13) -0.032(9) -0.021(9)
O10B 0.25(3) 0.21(2) 0.133(9) 0.028(19) -0.035(11) 0.033(10)
N1 0.088(3) 0.062(3) 0.085(3) 0.000(2) -0.018(3) 0.000(3)
N2 0.094(3) 0.061(2) 0.101(3) -0.001(2) -0.018(3) -0.001(3)
N3 0.078(3) 0.074(3) 0.071(2) -0.006(2) 0.003(2) -0.009(2)
C1 0.085(3) 0.073(4) 0.087(4) 0.003(3) -0.021(3) 0.014(3)
C2 0.095(4) 0.093(4) 0.099(5) 0.000(3) -0.016(4) 0.027(4)
C3 0.101(4) 0.112(5) 0.106(5) -0.006(4) -0.004(4) 0.034(4)
C4 0.118(5) 0.106(6) 0.104(5) 0.005(4) -0.004(4) 0.017(4)
C5 0.161(6) 0.085(5) 0.119(6) 0.000(5) 0.011(5) 0.004(4)
C6 0.117(5) 0.086(4) 0.097(4) -0.008(3) -0.003(4) 0.006(3)
C7 0.170(7) 0.192(9) 0.134(6) -0.010(8) 0.040(6) 0.042(7)
C8 0.084(3) 0.064(3) 0.110(5) 0.002(3) -0.034(4) 0.015(3)
C9 0.070(3) 0.076(3) 0.075(3) 0.000(3) -0.011(3) -0.015(3)
C10 0.069(3) 0.065(3) 0.074(3) 0.004(2) 0.005(3) -0.004(2)
C11 0.070(3) 0.075(3) 0.082(3) 0.001(3) 0.007(3) 0.001(3)
C12 0.069(3) 0.068(3) 0.078(3) 0.001(2) 0.009(3) -0.011(3)
C13 0.080(3) 0.079(3) 0.083(3) 0.005(3) 0.016(3) 0.017(3)
C14 0.073(3) 0.085(4) 0.082(3) -0.002(3) 0.007(3) -0.003(3)
C15 0.089(4) 0.076(3) 0.080(4) -0.002(3) 0.002(3) -0.010(3)
C16 0.121(5) 0.108(5) 0.104(4) -0.024(4) -0.010(4) -0.009(4)
C17 0.091(4) 0.081(4) 0.121(5) 0.002(4) 0.015(4) -0.015(3)
C18 0.124(5) 0.109(5) 0.164(6) -0.010(4) 0.011(5) -0.045(5)
C19 0.108(5) 0.109(5) 0.117(5) -0.005(5) -0.010(4) 0.017(4)
C20 0.176(7) 0.119(5) 0.161(7) -0.007(5) -0.027(6) 0.062(5)
C21 0.102(4) 0.091(4) 0.100(4) 0.003(4) -0.003(4) 0.002(3)
C22 0.158(10) 0.200(13) 0.088(6) 0.025(8) -0.003(6) 0.001(7)
C23 0.229(11) 0.261(12) 0.105(6) -0.048(10) 0.019(6) -0.071(7)

loop_
_atom_type_symbol
_atom_type_description
_atom_type_scat_dispersion_real
_atom_type_scat_dispersion_imag
_atom_type_scat_source
C C 0.0033 0.0016 'International Tables Vol C Tables 4.2.6.8 and 6.1.1.4'
H H 0.0000 0.0000 'International Tables Vol C Tables 4.2.6.8 and 6.1.1.4'
N N 0.0061 0.0033 'International Tables Vol C Tables 4.2.6.8 and 6.1.1.4'
O O 0.0106 0.0060 'International Tables Vol C Tables 4.2.6.8 and 6.1.1.4'
S S 0.1246 0.1234 'International Tables Vol C Tables 4.2.6.8 and 6.1.1.4'

loop_
_geom_angle_atom_site_label_1
_geom_angle_atom_site_label_2
_geom_angle_atom_site_label_3
_geom_angle
C4 O1 C7 116.3(6)
C15 O2 C11 116.9(4)
C17 O4 C12 118.1(4)
C19 O6 C13 118.5(5)
C14 O8 C10 112.8(3)
C22 O9 C21 119.8(7)
C8 N1 N2 115.3(4)
N1 N2 C9 121.1(4)
N1 N2 H2A 119.5
C9 N2 H2A 119.5
C9 N3 C10 123.5(4)
C9 N3 H3A 118.3
C10 N3 H3A 118.3
C6 C1 C2 117.8(6)
C6 C1 C8 123.1(5)
C2 C1 C8 119.1(6)
C3 C2 C1 121.8(6)
C3 C2 H2B 119.1
C1 C2 H2B 119.1
C2 C3 C4 119.2(6)
C2 C3 H3B 120.4
C4 C3 H3B 120.4
O1 C4 C3 125.2(7)
O1 C4 C5 114.5(7)
C3 C4 C5 120.3(7)
C4 C5 C6 119.6(7)
C4 C5 H5A 120.2
C6 C5 H5A 120.2
C1 C6 C5 121.3(6)
C1 C6 H6A 119.4
C5 C6 H6A 119.4
O1 C7 H7A 109.5
O1 C7 H7B 109.5
H7A C7 H7B 109.5
O1 C7 H7C 109.5
H7A C7 H7C 109.5
H7B C7 H7C 109.5
N1 C8 C1 120.6(5)
N1 C8 H8A 119.7
C1 C8 H8A 119.7
N3 C9 N2 112.1(4)
N3 C9 S1 126.6(4)
N2 C9 S1 121.2(4)
N3 C10 O8 107.8(4)
N3 C10 C11 109.1(4)
O8 C10 C11 108.9(4)
N3 C10 H10B 110.3
O8 C10 H10B 110.3
C11 C10 H10B 110.3
O2 C11 C12 106.6(4)
O2 C11 C10 111.0(4)
C12 C11 C10 109.5(4)
O2 C11 H11A 109.9
C12 C11 H11A 109.9
C10 C11 H11A 109.9
O4 C12 C11 108.1(4)
O4 C12 C13 109.4(4)
C11 C12 C13 110.8(4)
O4 C12 H12A 109.5
C11 C12 H12A 109.5
C13 C12 H12A 109.5
O6 C13 C12 107.3(4)
O6 C13 C14 109.1(4)
C12 C13 C14 108.9(4)
O6 C13 H13A 110.5
C12 C13 H13A 110.5
C14 C13 H13A 110.5
O8 C14 C21 107.7(4)
O8 C14 C13 108.2(4)
C21 C14 C13 112.1(5)
O8 C14 H14A 109.6
C21 C14 H14A 109.6
C13 C14 H14A 109.6
O3 C15 O2 121.1(5)
O3 C15 C16 128.1(5)
O2 C15 C16 110.9(5)
C15 C16 H16A 109.5
C15 C16 H16B 109.5
H16A C16 H16B 109.5
C15 C16 H16C 109.5
H16A C16 H16C 109.5
H16B C16 H16C 109.5
O5 C17 O4 123.6(5)
O5 C17 C18 125.8(6)
O4 C17 C18 110.5(6)
C17 C18 H18A 109.5
C17 C18 H18B 109.5
H18A C18 H18B 109.5
C17 C18 H18C 109.5
H18A C18 H18C 109.5
H18B C18 H18C 109.5
O7 C19 O6 122.7(6)
O7 C19 C20 127.3(8)
O6 C19 C20 109.8(7)
C19 C20 H20A 109.5
C19 C20 H20B 109.5
H20A C20 H20B 109.5
C19 C20 H20C 109.5
H20A C20 H20C 109.5
H20B C20 H20C 109.5
O9 C21 C14 107.7(5)
O9 C21 H21A 110.2
C14 C21 H21A 110.2
O9 C21 H21B 110.2
C14 C21 H21B 110.2
H21A C21 H21B 108.5
O10A C22 O9 116.7(11)
O10A C22 O10B 62.9(11)
O9 C22 O10B 104.6(12)
O10A C22 C23 118.1(15)
O9 C22 C23 114.9(9)
O10B C22 C23 130.1(11)
C22 C23 H23A 109.5
C22 C23 H23B 109.5
H23A C23 H23B 109.5
C22 C23 H23C 109.5
H23A C23 H23C 109.5
H23B C23 H23C 109.5

loop_
_geom_bond_atom_site_label_1
_geom_bond_atom_site_label_2
_geom_bond_distance
_geom_bond_publ_flag
S1 C9 1.646(5) yes
O1 C4 1.374(8) ?
O1 C7 1.455(9) ?
O2 C15 1.365(6) ?
O2 C11 1.432(6) ?
O3 C15 1.196(6) ?
O4 C17 1.348(7) ?
O4 C12 1.449(5) ?
O5 C17 1.192(6) ?
O6 C19 1.342(8) ?
O6 C13 1.433(6) ?
O7 C19 1.200(8) ?
O8 C14 1.427(6) yes
O8 C10 1.438(5) yes
O9 C22 1.320(9) ?
O9 C21 1.427(7) ?
O10A C22 1.154(16) ?
O10B C22 1.36(2) ?
N1 C8 1.281(6) ?
N1 N2 1.358(6) ?
N2 C9 1.383(6) ?
N2 H2A 0.8600 ?
N3 C9 1.359(6) ?
N3 C10 1.432(6) ?
N3 H3A 0.8600 ?
C1 C6 1.377(8) ?
C1 C2 1.402(7) ?
C1 C8 1.437(8) ?
C2 C3 1.379(8) ?
C2 H2B 0.9300 ?
C3 C4 1.381(9) ?
C3 H3B 0.9300 ?
C4 C5 1.386(9) ?
C5 C6 1.394(9) ?
C5 H5A 0.9300 ?
C6 H6A 0.9300 ?
C7 H7A 0.9600 ?
C7 H7B 0.9600 ?
C7 H7C 0.9600 ?
C8 H8A 0.9300 ?
C10 C11 1.523(7) yes
C10 H10B 0.9800 ?
C11 C12 1.501(6) yes
C11 H11A 0.9800 ?
C12 C13 1.505(7) yes
C12 H12A 0.9800 ?
C13 C14 1.510(7) yes
C13 H13A 0.9800 ?
C14 C21 1.497(8) ?
C14 H14A 0.9800 ?
C15 C16 1.451(8) ?
C16 H16A 0.9600 ?
C16 H16B 0.9600 ?
C16 H16C 0.9600 ?
C17 C18 1.471(9) ?
C18 H18A 0.9600 ?
C18 H18B 0.9600 ?
C18 H18C 0.9600 ?
C19 C20 1.492(9) ?
C20 H20A 0.9600 ?
C20 H20B 0.9600 ?
C20 H20C 0.9600 ?
C21 H21A 0.9700 ?
C21 H21B 0.9700 ?
C22 C23 1.459(13) ?
C23 H23A 0.9600 ?
C23 H23B 0.9600 ?
C23 H23C 0.9600 ?

loop_
_geom_hbond_atom_site_label_D
_geom_hbond_atom_site_label_H
_geom_hbond_atom_site_label_A
_geom_hbond_site_symmetry_A
_geom_hbond_distance_DH
_geom_hbond_distance_HA
_geom_hbond_distance_DA
_geom_hbond_angle_DHA
_geom_hbond_publ_flag
C11 H11A S1 4_555 0.98 2.77 3.713(5) 162 yes
C16 H16B S1 4_455 0.96 2.85 3.682(6) 146 yes
C18 H18C O10B 2_754 0.96 2.50 3.12(3) 123 yes
C20 H20A O3 2_755 0.96 2.44 3.240(9) 140 yes

loop_
_geom_torsion_atom_site_label_1
_geom_torsion_atom_site_label_2
_geom_torsion_atom_site_label_3
_geom_torsion_atom_site_label_4
_geom_torsion
_geom_torsion_publ_flag
C8 N1 N2 C9 -178.3(4) ?
C6 C1 C2 C3 -1.3(8) ?
C8 C1 C2 C3 -179.0(5) ?
C1 C2 C3 C4 1.7(9) ?
C7 O1 C4 C3 1.2(10) ?
C7 O1 C4 C5 178.4(7) ?
C2 C3 C4 O1 177.3(6) ?
C2 C3 C4 C5 0.2(10) ?
O1 C4 C5 C6 -179.7(6) ?
C3 C4 C5 C6 -2.3(11) ?
C2 C1 C6 C5 -0.8(8) ?
C8 C1 C6 C5 176.7(5) ?
C4 C5 C6 C1 2.7(10) ?
N2 N1 C8 C1 -179.0(4) ?
C6 C1 C8 N1 18.3(8) ?
C2 C1 C8 N1 -164.2(5) ?
C10 N3 C9 N2 179.4(4) yes
C10 N3 C9 S1 -0.7(7) yes
N1 N2 C9 N3 2.6(6) ?
N1 N2 C9 S1 -177.3(3) ?
C9 N3 C10 O8 -85.4(5) ?
C9 N3 C10 C11 156.5(4) ?
C14 O8 C10 N3 179.5(4) ?
C14 O8 C10 C11 -62.3(5) ?
C15 O2 C11 C12 -139.2(4) yes
C15 O2 C11 C10 101.7(5) yes
N3 C10 C11 O2 -69.4(5) ?
O8 C10 C11 O2 173.2(3) ?
N3 C10 C11 C12 173.2(4) ?
O8 C10 C11 C12 55.8(5) ?
C17 O4 C12 C11 -113.8(5) yes
C17 O4 C12 C13 125.5(5) yes
O2 C11 C12 O4 65.0(4) ?
C10 C11 C12 O4 -174.8(4) ?
O2 C11 C12 C13 -175.2(4) ?
C10 C11 C12 C13 -55.0(5) ?
C19 O6 C13 C12 122.8(5) yes
C19 O6 C13 C14 -119.3(6) yes
O4 C12 C13 O6 -66.0(5) ?
C11 C12 C13 O6 175.0(4) ?
O4 C12 C13 C14 176.0(4) ?
C11 C12 C13 C14 56.9(5) ?
C10 O8 C14 C21 -174.3(4) ?
C10 O8 C14 C13 64.3(5) ?
O6 C13 C14 O8 -176.4(4) ?
C12 C13 C14 O8 -59.6(5) ?
O6 C13 C14 C21 64.9(6) ?
C12 C13 C14 C21 -178.3(4) ?
C11 O2 C15 O3 -19.1(7) ?
C11 O2 C15 C16 161.7(4) ?
C12 O4 C17 O5 -2.5(9) ?
C12 O4 C17 C18 175.3(5) ?
C13 O6 C19 O7 4.1(10) ?
C13 O6 C19 C20 -179.9(5) ?
C22 O9 C21 C14 150.8(9) ?
O8 C14 C21 O9 77.0(5) yes
C13 C14 C21 O9 -164.0(4) yes
C21 O9 C22 O10A 35(2) ?
C21 O9 C22 O10B -31.8(19) ?
C21 O9 C22 C23 179.5(9) ?
